data_2013771
loop_
_publ_author_name
'Reglinski, John'
'Taylor, Michelle K'
'Kennedy, Alan R'

_publ_section_title
;
 <i>N</i>,<i>N</i>'-Bis(2-methoxybenzylidene) adducts of
 ethane-1,2-diamine, propane-1,3-diamine and butane-1,4-diamine
;
_journal_issue 3
_journal_name_full 'Acta Crystallographica Section C'
_journal_page_first o169
_journal_page_last o172
_journal_paper_doi 10.1107/S0108270104001404
_journal_volume 60
_journal_year 2004
_chemical_formula_iupac 'C20 H24 N2 O2'
_chemical_formula_moiety 'C20 H24 N2 O2'
_chemical_formula_sum 'C20 H24 N2 O2'
_chemical_formula_weight 324.41
_chemical_melting_point 60
_chemical_name_common MeSalbu
_chemical_name_systematic
;
N,N-bis(2-methoxybenzylidene)butane-1,4-diamine
;
_space_group_IT_number 14
_symmetry_cell_setting monoclinic
_symmetry_space_group_name_Hall '-P 2yn'
_symmetry_space_group_name_H-M 'P 1 21/n 1'
_atom_sites_solution_hydrogens geom
_atom_sites_solution_primary direct
_atom_sites_solution_secondary difmap
_audit_creation_method SHELXL97
_cell_angle_alpha 90
_cell_angle_beta 91.002(2)
_cell_angle_gamma 90
_cell_formula_units_Z 2
_cell_length_a 4.6903(2)
_cell_length_b 14.2387(6)
_cell_length_c 13.2170(5)
_cell_measurement_reflns_used 2004
_cell_measurement_temperature 123(2)
_cell_measurement_theta_max 27.5
_cell_measurement_theta_min 2.1
_cell_volume 882.55(6)
_computing_cell_refinement 'DENZO and COLLECT'
_computing_data_collection 'DENZO (Otwinowski & Minor, 1997) and COLLECT (Nonius, 1998)'
_computing_data_reduction DENZO
_computing_molecular_graphics 'ORTEPII (Johnson, 1976) and PLATON (Spek 2003)'
_computing_publication_material SHELXL97
_computing_structure_refinement 'SHELXL97 (Sheldrick, 1997) and WinGX (Farrugia, 1997)'
_computing_structure_solution 'SHELXS97 (Sheldrick, 1997)'
_diffrn_ambient_temperature 123(2)
_diffrn_measured_fraction_theta_full 0.995
_diffrn_measured_fraction_theta_max 0.995
_diffrn_measurement_device_type 'Nonius Kappa CCD area-detector'
_diffrn_measurement_method '\f and \w'
_diffrn_radiation_monochromator graphite
_diffrn_radiation_source 'fine-focus sealed tube'
_diffrn_radiation_type MoK\a
_diffrn_radiation_wavelength 0.71073
_diffrn_reflns_av_R_equivalents 0.046
_diffrn_reflns_av_sigmaI/netI 0.0494
_diffrn_reflns_limit_h_max 6
_diffrn_reflns_limit_h_min -6
_diffrn_reflns_limit_k_max 18
_diffrn_reflns_limit_k_min -18
_diffrn_reflns_limit_l_max 17
_diffrn_reflns_limit_l_min -17
_diffrn_reflns_number 10154
_diffrn_reflns_theta_full 27.48
_diffrn_reflns_theta_max 27.48
_diffrn_reflns_theta_min 2.10
_diffrn_standards_decay_% 0
_diffrn_standards_number 0
_exptl_absorpt_coefficient_mu 0.079
_exptl_absorpt_correction_type none
_exptl_crystal_colour 'pale yellow'
_exptl_crystal_density_diffrn 1.221
_exptl_crystal_density_meas ?
_exptl_crystal_density_method 'not measured'
_exptl_crystal_description needle
_exptl_crystal_F_000 348
_exptl_crystal_size_max 0.40
_exptl_crystal_size_mid 0.15
_exptl_crystal_size_min 0.10
_refine_diff_density_max 0.186
_refine_diff_density_min -0.186
_refine_ls_extinction_coef 0.021(4)
_refine_ls_extinction_expression Fc^*^=kFc[1+0.001xFc^2^\l^3^/sin(2\q)]^-1/4^
_refine_ls_extinction_method 'SHELXL97 (Sheldrick, 1997)'
_refine_ls_goodness_of_fit_ref 1.030
_refine_ls_hydrogen_treatment constr
_refine_ls_matrix_type full
_refine_ls_number_parameters 111
_refine_ls_number_reflns 2004
_refine_ls_number_restraints 0
_refine_ls_restrained_S_all 1.030
_refine_ls_R_factor_all 0.0824
_refine_ls_R_factor_gt 0.0422
_refine_ls_shift/su_max 0.000
_refine_ls_shift/su_mean 0.000
_refine_ls_structure_factor_coef Fsqd
_refine_ls_weighting_details 'w = 1/[\s^2^(Fo^2^)+(0.0411P)^2^+0.144P] where P=(Fo^2^+2Fc^2^)/3'
_refine_ls_weighting_scheme calc
_refine_ls_wR_factor_gt 0.0884
_refine_ls_wR_factor_ref 0.1031
_reflns_number_gt 1303
_reflns_number_total 2004
_reflns_threshold_expression I>2\s(I)
_cod_data_source_file fg1727.cif
_cod_data_source_block III
_cod_depositor_comments
;
The following automatic conversions were performed:

'_exptl_crystal_density_meas' value 'not measured' was changed to '?'
- the value is perceived as not measured.

Automatic conversion script
Id: cif_fix_values 3008 2015-01-20 13:52:24Z robertas 
;
_cod_original_sg_symbol_H-M 'P 21/n'
_cod_database_code 2013771

loop_
_symmetry_equiv_pos_as_xyz
'x, y, z'
'-x+1/2, y+1/2, -z+1/2'
'-x, -y, -z'
'x-1/2, -y-1/2, z-1/2'

loop_
_atom_site_label
_atom_site_fract_x
_atom_site_fract_y
_atom_site_fract_z
_atom_site_U_iso_or_equiv
_atom_site_adp_type
_atom_site_calc_flag
_atom_site_refinement_flags
_atom_site_occupancy
_atom_site_disorder_assembly
_atom_site_disorder_group
_atom_site_type_symbol
N1 0.6705(2) 0.39640(8) 0.30317(8) 0.0288(3) Uani d . 1 . . N
O1 1.0906(2) 0.15552(7) 0.33652(7) 0.0420(3) Uani d . 1 . . O
C1 0.4697(3) 0.41660(10) 0.38382(10) 0.0284(3) Uani d . 1 . . C
H1A 0.4272 0.3582 0.4213 0.034 Uiso calc R 1 . . H
H1B 0.2889 0.4407 0.3541 0.034 Uiso calc R 1 . . H
C2 0.5965(3) 0.48897(9) 0.45585(10) 0.0268(3) Uani d . 1 . . C
H2A 0.6335 0.5476 0.4180 0.032 Uiso calc R 1 . . H
H2B 0.7815 0.4654 0.4826 0.032 Uiso calc R 1 . . H
C11 0.9857(3) 0.28276(10) 0.22940(10) 0.0268(3) Uani d . 1 . . C
C12 1.1410(3) 0.20003(10) 0.24681(10) 0.0308(4) Uani d . 1 . . C
C13 1.3370(3) 0.16890(11) 0.17602(11) 0.0356(4) Uani d . 1 . . C
H13 1.4399 0.1123 0.1872 0.043 Uiso calc R 1 . . H
C14 1.3799(3) 0.22110(11) 0.08954(12) 0.0385(4) Uani d . 1 . . C
H14 1.5146 0.2002 0.0416 0.046 Uiso calc R 1 . . H
C15 1.2308(3) 0.30294(11) 0.07162(11) 0.0380(4) Uani d . 1 . . C
H15 1.2629 0.3383 0.0119 0.046 Uiso calc R 1 . . H
C16 1.0337(3) 0.33327(10) 0.14122(10) 0.0318(4) Uani d . 1 . . C
H16 0.9297 0.3894 0.1286 0.038 Uiso calc R 1 . . H
C17 0.7745(3) 0.31425(10) 0.30313(10) 0.0267(3) Uani d . 1 . . C
H17 0.7132 0.2710 0.3530 0.032 Uiso calc R 1 . . H
C18 1.2349(4) 0.06902(12) 0.35660(13) 0.0512(5) Uani d . 1 . . C
H18A 1.1717 0.0217 0.3073 0.077 Uiso calc R 1 . . H
H18B 1.1908 0.0476 0.4250 0.077 Uiso calc R 1 . . H
H18C 1.4410 0.0784 0.3513 0.077 Uiso calc R 1 . . H

loop_
_atom_site_aniso_label
_atom_site_aniso_U_11
_atom_site_aniso_U_22
_atom_site_aniso_U_33
_atom_site_aniso_U_12
_atom_site_aniso_U_13
_atom_site_aniso_U_23
N1 0.0274(7) 0.0315(7) 0.0276(7) -0.0003(5) 0.0046(5) -0.0048(5)
O1 0.0522(7) 0.0381(6) 0.0359(6) 0.0136(5) 0.0082(5) 0.0020(5)
C1 0.0234(7) 0.0311(8) 0.0308(8) -0.0003(6) 0.0048(6) -0.0029(6)
C2 0.0220(7) 0.0276(8) 0.0310(8) -0.0005(6) 0.0042(6) -0.0015(6)
C11 0.0233(7) 0.0291(8) 0.0280(8) -0.0046(6) 0.0013(6) -0.0081(6)
C12 0.0280(8) 0.0334(9) 0.0310(8) -0.0027(6) 0.0009(6) -0.0088(6)
C13 0.0290(8) 0.0365(9) 0.0414(9) -0.0005(7) 0.0028(7) -0.0142(7)
C14 0.0305(8) 0.0457(10) 0.0398(9) -0.0083(7) 0.0124(7) -0.0195(7)
C15 0.0415(9) 0.0426(9) 0.0303(9) -0.0116(8) 0.0106(7) -0.0075(7)
C16 0.0314(8) 0.0330(8) 0.0310(8) -0.0051(7) 0.0029(6) -0.0058(6)
C17 0.0251(7) 0.0293(8) 0.0257(8) -0.0033(6) 0.0020(6) -0.0034(6)
C18 0.0665(12) 0.0401(10) 0.0469(10) 0.0193(9) -0.0004(9) -0.0002(8)

loop_
_atom_type_symbol
_atom_type_description
_atom_type_scat_dispersion_real
_atom_type_scat_dispersion_imag
_atom_type_scat_source
C C 0.0033 0.0016 'International Tables Vol C Tables 4.2.6.8 and 6.1.1.4'
H H 0.0000 0.0000 'International Tables Vol C Tables 4.2.6.8 and 6.1.1.4'
O O 0.0106 0.0060 'International Tables Vol C Tables 4.2.6.8 and 6.1.1.4'
N N 0.0061 0.0033 'International Tables Vol C Tables 4.2.6.8 and 6.1.1.4'

loop_
_geom_angle_atom_site_label_1
_geom_angle_atom_site_label_2
_geom_angle_atom_site_label_3
_geom_angle_site_symmetry_1
_geom_angle_site_symmetry_3
_geom_angle
_geom_angle_publ_flag
C17 N1 C1 . . 115.73(12) y
C12 O1 C18 . . 118.18(11) y
N1 C1 C2 . . 109.90(11) ?
N1 C1 H1A . . 109.7 ?
C2 C1 H1A . . 109.7 ?
N1 C1 H1B . . 109.7 ?
C2 C1 H1B . . 109.7 ?
H1A C1 H1B . . 108.2 ?
C1 C2 C2 . 3_666 112.93(14) ?
C1 C2 H2A . . 109.0 ?
C2 C2 H2A 3_666 . 109.0 ?
C1 C2 H2B . . 109.0 ?
C2 C2 H2B 3_666 . 109.0 ?
H2A C2 H2B . . 107.8 ?
C16 C11 C12 . . 118.74(13) ?
C16 C11 C17 . . 121.19(13) y
C12 C11 C17 . . 120.07(13) y
O1 C12 C13 . . 124.01(13) y
O1 C12 C11 . . 115.75(12) y
C13 C12 C11 . . 120.22(13) ?
C14 C13 C12 . . 119.43(15) ?
C14 C13 H13 . . 120.3 ?
C12 C13 H13 . . 120.3 ?
C15 C14 C13 . . 121.10(14) ?
C15 C14 H14 . . 119.4 ?
C13 C14 H14 . . 119.4 ?
C14 C15 C16 . . 119.51(14) ?
C14 C15 H15 . . 120.2 ?
C16 C15 H15 . . 120.2 ?
C15 C16 C11 . . 121.00(15) ?
C15 C16 H16 . . 119.5 ?
C11 C16 H16 . . 119.5 ?
N1 C17 C11 . . 123.01(13) y
N1 C17 H17 . . 118.5 ?
C11 C17 H17 . . 118.5 ?
O1 C18 H18A . . 109.5 ?
O1 C18 H18B . . 109.5 ?
H18A C18 H18B . . 109.5 ?
O1 C18 H18C . . 109.5 ?
H18A C18 H18C . . 109.5 ?
H18B C18 H18C . . 109.5 ?

loop_
_geom_bond_atom_site_label_1
_geom_bond_atom_site_label_2
_geom_bond_site_symmetry_2
_geom_bond_distance
_geom_bond_publ_flag
N1 C17 . 1.2673(17) y
N1 C1 . 1.4634(17) y
O1 C12 . 1.3686(17) y
O1 C18 . 1.4279(18) y
C1 C2 . 1.5172(18) ?
C1 H1A . 0.99 ?
C1 H1B . 0.99 ?
C2 C2 3_666 1.522(3) ?
C2 H2A . 0.99 ?
C2 H2B . 0.99 ?
C11 C16 . 1.391(2) ?
C11 C12 . 1.402(2) ?
C11 C17 . 1.4719(18) y
C12 C13 . 1.3954(19) ?
C13 C14 . 1.381(2) ?
C13 H13 . 0.95 ?
C14 C15 . 1.378(2) ?
C14 H14 . 0.95 ?
C15 C16 . 1.384(2) ?
C15 H15 . 0.95 ?
C16 H16 . 0.95 ?
C17 H17 . 0.95 ?
C18 H18A . 0.98 ?
C18 H18B . 0.98 ?
C18 H18C . 0.98 ?

loop_
_geom_torsion_atom_site_label_1
_geom_torsion_atom_site_label_2
_geom_torsion_atom_site_label_3
_geom_torsion_atom_site_label_4
_geom_torsion_site_symmetry_4
_geom_torsion
C17 N1 C1 C2 . 113.14(13)
N1 C1 C2 C2 3_666 -177.94(14)
C18 O1 C12 C13 . -3.8(2)
C18 O1 C12 C11 . 177.69(14)
C16 C11 C12 O1 . 177.84(12)
C17 C11 C12 O1 . -2.81(19)
C16 C11 C12 C13 . -0.7(2)
C17 C11 C12 C13 . 178.61(12)
O1 C12 C13 C14 . -177.41(13)
C11 C12 C13 C14 . 1.1(2)
C12 C13 C14 C15 . -0.6(2)
C13 C14 C15 C16 . -0.2(2)
C14 C15 C16 C11 . 0.5(2)
C12 C11 C16 C15 . 0.0(2)
C17 C11 C16 C15 . -179.39(12)
C1 N1 C17 C11 . -178.18(12)
C16 C11 C17 N1 . -15.5(2)
C12 C11 C17 N1 . 165.12(13)
